data_7010535
loop_
_publ_author_name
'Genge, Anthony R. J.'
'Hill, Nicholas J.'
'Levason, William'
'Reid, Gillian'

_publ_section_title
;
 Synthesis and properties of antimony(III) and bismuth(III) halide
 complexes of diphosphines and diarsines. Crystal structures of
 [Bi2I6{o-C6H4(AsMe2)2}2], [Sb2Br6{o-C6H4(PPh2)2}2],
 [Sb2Cl6{o-C6H4(AsMe2)2}], and [BiCl3{o-C6H4(P(O)Ph2)2}(thf)]
;
_journal_issue 7
_journal_name_full 'Journal of the Chemical Society, Dalton Transactions'
_journal_page_first 1007
_journal_paper_doi 10.1039/b010179f
_journal_year 2001
_chemical_formula_moiety 'C34 H28 Bi Cl3 O3 P2 '
_chemical_formula_structural '[BiCl3(thf){o-C6H4(PPh2)2}]'
_chemical_formula_sum 'C34 H28 Bi Cl3 O3 P2'
_chemical_formula_weight 861.88
_space_group_IT_number 14
_symmetry_cell_setting monoclinic
_symmetry_Int_Tables_number 14
_symmetry_space_group_name_Hall '-P 2yn'
_symmetry_space_group_name_H-M 'P 1 21/n 1'
_audit_creation_date 19101-01-03
_audit_creation_method 'by teXsan v1.8'
_cell_angle_alpha 90
_cell_angle_beta 101.80(2)
_cell_angle_gamma 90
_cell_formula_units_Z 4
_cell_length_a 12.043(2)
_cell_length_b 19.467(2)
_cell_length_c 14.530(2)
_cell_measurement_reflns_used 20
_cell_measurement_temperature 150.2
_cell_measurement_theta_max 8.0
_cell_measurement_theta_min 7.0
_cell_volume 3334.4(8)
_computing_cell_refinement 'MSC/AFC Diffractometer Control'
_computing_data_collection 'MSC/AFC Diffractometer Control'
_computing_data_reduction 'teXsan (MSC, 1992-1997)'
_computing_publication_material 'teXsan (MSC, 1992-1997)'
_computing_structure_refinement 'teXsan (MSC, 1992-1997)'
_computing_structure_solution
;
DIRDIF92 PATTY (Beurskens, 1992)
;
_diffrn_ambient_temperature 150.2
_diffrn_measurement_device_type 'Rigaku AFC7S'
_diffrn_measurement_method \w-2\q
_diffrn_orient_matrix_UB_11 0.06510
_diffrn_orient_matrix_UB_12 -0.03183
_diffrn_orient_matrix_UB_13 -0.00027
_diffrn_orient_matrix_UB_21 -0.01578
_diffrn_orient_matrix_UB_22 -0.02365
_diffrn_orient_matrix_UB_23 0.05706
_diffrn_orient_matrix_UB_31 -0.05204
_diffrn_orient_matrix_UB_32 -0.03265
_diffrn_orient_matrix_UB_33 -0.04107
_diffrn_radiation_detector 'scintillation counter'
_diffrn_radiation_monochromator graphite
_diffrn_radiation_source 'X-ray tube'
_diffrn_radiation_type 'Mo K\a'
_diffrn_radiation_wavelength 0.71073
_diffrn_reflns_av_R_equivalents 0.04400
_diffrn_reflns_av_sigmaI/netI 0.110
_diffrn_reflns_limit_h_max 14
_diffrn_reflns_limit_h_min 0
_diffrn_reflns_limit_k_max 23
_diffrn_reflns_limit_k_min 0
_diffrn_reflns_limit_l_max 16
_diffrn_reflns_limit_l_min -17
_diffrn_reflns_number 6374
_diffrn_reflns_reduction_process 'Lp corrections applied'
_diffrn_reflns_theta_max 25.00
_diffrn_reflns_theta_min 2.01
_diffrn_standards_decay_% -0.09
_diffrn_standards_interval_count 150
_diffrn_standards_number 3
_exptl_absorpt_coefficient_mu 5.647
_exptl_absorpt_correction_T_max 1.000
_exptl_absorpt_correction_T_min 0.865
_exptl_absorpt_correction_type psi-scan
_exptl_absorpt_process_details
;
(North,Phillips & Matthews, 1968)
;
_exptl_crystal_colour colorless
_exptl_crystal_density_diffrn 1.717
_exptl_crystal_density_meas ?
_exptl_crystal_description block
_exptl_crystal_F_000 1680.00
_exptl_crystal_size_max 0.39
_exptl_crystal_size_mid 0.21
_exptl_crystal_size_min 0.17
_refine_diff_density_max 1.02
_refine_diff_density_min -0.82
_refine_ls_abs_structure_details -
_refine_ls_abs_structure_Flack -
_refine_ls_extinction_coef -
_refine_ls_extinction_method none
_refine_ls_goodness_of_fit_all 1.267
_refine_ls_goodness_of_fit_ref 1.267
_refine_ls_hydrogen_treatment noref
_refine_ls_matrix_type full
_refine_ls_number_constraints 0
_refine_ls_number_parameters 388
_refine_ls_number_reflns 3648
_refine_ls_number_restraints 0
_refine_ls_R_factor_all 0.0332
_refine_ls_R_factor_gt 0.0332
_refine_ls_shift/su_max 0.0200
_refine_ls_shift/su_mean 0.0100
_refine_ls_structure_factor_coef F
_refine_ls_weighting_details 'w = 1/[\s^2^(Fo) + 0.00001|Fo|^2^]'
_refine_ls_weighting_scheme sigma
_refine_ls_wR_factor_all 0.0334
_refine_ls_wR_factor_ref 0.0334
_reflns_number_gt 3648
_reflns_number_total 6074
_reflns_threshold_expression I>2.00\s(I)
_cod_data_source_file b010179f.txt
_cod_data_source_block nhbicl3_Bi(oPh(OPPh2)2)Cl3(thf)
_cod_original_cell_volume 3334.7(9)
_cod_original_sg_symbol_H-M 'P 21/n     '
_cod_original_formula_sum 'C34 H28 Bi Cl3 O3 P2 '
_cod_database_code 7010535

loop_
_symmetry_equiv_pos_as_xyz
'   +x,   +y,   +z'
1/2-x,1/2+y,1/2-z
'   -x,   -y,   -z'
1/2+x,1/2-y,1/2+z

loop_
_atom_site_label
_atom_site_fract_x
_atom_site_fract_y
_atom_site_fract_z
_atom_site_U_iso_or_equiv
_atom_site_occupancy
_atom_site_refinement_flags
_atom_site_adp_type
_atom_site_calc_flag
_atom_site_calc_attached_atom
Bi(1) 0.12618(3) 0.12832(2) 0.28466(2) 0.02405(7) 1.000 . Uani d ?
Cl(1) 0.1420(2) 0.1369(1) 0.1149(1) 0.0359(6) 1.000 . Uani d ?
Cl(2) 0.2656(2) 0.2296(1) 0.3229(2) 0.0437(7) 1.000 . Uani d ?
Cl(3) -0.0635(2) 0.1950(1) 0.2663(2) 0.0392(7) 1.000 . Uani d ?
P(1) 0.3425(2) -0.0133(1) 0.2777(1) 0.0243(6) 1.000 . Uani d ?
P(2) 0.0515(2) -0.0503(1) 0.2222(2) 0.0265(6) 1.000 . Uani d ?
O(1) 0.2686(5) 0.0355(3) 0.3176(4) 0.027(2) 1.000 . Uani d ?
O(2) 0.0207(5) 0.0237(3) 0.2304(4) 0.035(2) 1.000 . Uani d ?
O(3) 0.1404(5) 0.1392(3) 0.4726(4) 0.039(2) 1.000 . Uani d ?
C(1) 0.2691(7) -0.0525(4) 0.1680(6) 0.027(2) 1.000 . Uani d ?
C(2) 0.1520(7) -0.0670(4) 0.1455(5) 0.023(2) 1.000 . Uani d ?
C(3) 0.1067(7) -0.0949(4) 0.0579(6) 0.033(3) 1.000 . Uani d ?
C(4) 0.1761(8) -0.1104(5) -0.0052(6) 0.040(3) 1.000 . Uani d ?
C(5) 0.2898(8) -0.0982(5) 0.0172(6) 0.035(3) 1.000 . Uani d ?
C(6) 0.3360(7) -0.0692(5) 0.1032(6) 0.034(3) 1.000 . Uani d ?
C(7) 0.4630(7) 0.0315(4) 0.2515(5) 0.023(2) 1.000 . Uani d ?
C(8) 0.4464(7) 0.0955(5) 0.2094(6) 0.037(3) 1.000 . Uani d ?
C(9) 0.5379(8) 0.1351(5) 0.1963(7) 0.043(3) 1.000 . Uani d ?
C(10) 0.6470(8) 0.1111(5) 0.2243(6) 0.040(3) 1.000 . Uani d ?
C(11) 0.6644(7) 0.0468(5) 0.2650(6) 0.038(3) 1.000 . Uani d ?
C(12) 0.5736(8) 0.0067(4) 0.2796(6) 0.034(3) 1.000 . Uani d ?
C(13) 0.3961(7) -0.0802(4) 0.3598(6) 0.024(2) 1.000 . Uani d ?
C(14) 0.4327(7) -0.1436(4) 0.3327(6) 0.029(3) 1.000 . Uani d ?
C(15) 0.4754(7) -0.1923(4) 0.3986(6) 0.032(3) 1.000 . Uani d ?
C(16) 0.4851(8) -0.1782(5) 0.4924(6) 0.036(3) 1.000 . Uani d ?
C(17) 0.4503(8) -0.1171(5) 0.5210(6) 0.039(3) 1.000 . Uani d ?
C(18) 0.4059(7) -0.0663(4) 0.4550(6) 0.033(3) 1.000 . Uani d ?
C(19) -0.0767(7) -0.0968(5) 0.1704(6) 0.030(3) 1.000 . Uani d ?
C(20) -0.0819(8) -0.1688(5) 0.1730(7) 0.039(3) 1.000 . Uani d ?
C(21) -0.1853(9) -0.2005(5) 0.1371(7) 0.048(3) 1.000 . Uani d ?
C(22) -0.2812(8) -0.1635(6) 0.1015(7) 0.048(4) 1.000 . Uani d ?
C(23) -0.2736(8) -0.0931(6) 0.0976(8) 0.048(4) 1.000 . Uani d ?
C(24) -0.1728(8) -0.0597(5) 0.1335(7) 0.038(3) 1.000 . Uani d ?
C(25) 0.1036(7) -0.0897(4) 0.3334(6) 0.024(2) 1.000 . Uani d ?
C(26) 0.0824(7) -0.0568(4) 0.4138(6) 0.029(2) 1.000 . Uani d ?
C(27) 0.1116(8) -0.0887(5) 0.5001(6) 0.035(3) 1.000 . Uani d ?
C(28) 0.1616(8) -0.1522(5) 0.5098(6) 0.038(3) 1.000 . Uani d ?
C(29) 0.1841(7) -0.1858(4) 0.4308(6) 0.032(3) 1.000 . Uani d ?
C(30) 0.1545(6) -0.1545(4) 0.3432(6) 0.026(2) 1.000 . Uani d ?
C(31) 0.125(1) 0.2067(5) 0.5101(8) 0.057(4) 1.000 . Uani d ?
C(32) 0.186(1) 0.2091(7) 0.5982(9) 0.136(6) 1.000 . Uani d ?
C(33) 0.2373(9) 0.1419(5) 0.6288(6) 0.049(3) 1.000 . Uani d ?
C(34) 0.2284(8) 0.1043(5) 0.5371(7) 0.045(3) 1.000 . Uani d ?
H(1) 0.0276 -0.1035 0.0408 0.039 1.000 . Uiso c ?
H(2) 0.1436 -0.1296 -0.0647 0.048 1.000 . Uiso c ?
H(3) 0.3368 -0.1096 -0.0257 0.042 1.000 . Uiso c ?
H(4) 0.4152 -0.0604 0.1186 0.041 1.000 . Uiso c ?
H(5) 0.3715 0.1125 0.1891 0.045 1.000 . Uiso c ?
H(6) 0.5249 0.1791 0.1680 0.052 1.000 . Uiso c ?
H(7) 0.7095 0.1383 0.2157 0.048 1.000 . Uiso c ?
H(8) 0.7395 0.0296 0.2835 0.045 1.000 . Uiso c ?
H(9) 0.5868 -0.0372 0.3083 0.041 1.000 . Uiso c ?
H(10) 0.4281 -0.1531 0.2679 0.035 1.000 . Uiso c ?
H(11) 0.4982 -0.2358 0.3794 0.038 1.000 . Uiso c ?
H(12) 0.5166 -0.2116 0.5379 0.044 1.000 . Uiso c ?
H(13) 0.4560 -0.1085 0.5862 0.047 1.000 . Uiso c ?
H(14) 0.3829 -0.0231 0.4752 0.040 1.000 . Uiso c ?
H(15) -0.0166 -0.1952 0.1986 0.047 1.000 . Uiso c ?
H(16) -0.1894 -0.2492 0.1372 0.058 1.000 . Uiso c ?
H(17) -0.3516 -0.1861 0.0799 0.057 1.000 . Uiso c ?
H(18) -0.3386 -0.0671 0.0698 0.058 1.000 . Uiso c ?
H(19) -0.1698 -0.0109 0.1326 0.045 1.000 . Uiso c ?
H(20) 0.0480 -0.0127 0.4089 0.035 1.000 . Uiso c ?
H(21) 0.0968 -0.0660 0.5542 0.042 1.000 . Uiso c ?
H(22) 0.1808 -0.1732 0.5699 0.045 1.000 . Uiso c ?
H(23) 0.2193 -0.2297 0.4369 0.039 1.000 . Uiso c ?
H(24) 0.1692 -0.1775 0.2893 0.031 1.000 . Uiso c ?
H(25) 0.0793 0.2426 0.4781 0.066 1.000 . Uiso c ?
H(26) 0.1960 0.2493 0.6361 0.162 1.000 . Uiso c ?
H(27) 0.2679 0.1264 0.6906 0.057 1.000 . Uiso c ?
H(28) 0.2715 0.0659 0.5247 0.053 1.000 . Uiso c ?

loop_
_atom_site_aniso_label
_atom_site_aniso_U_11
_atom_site_aniso_U_22
_atom_site_aniso_U_33
_atom_site_aniso_U_12
_atom_site_aniso_U_13
_atom_site_aniso_U_23
Bi(1) 0.0257(2) 0.0223(1) 0.0242(1) -0.0013(2) 0.0052(1) 0.0010(2)
Cl(1) 0.037(1) 0.045(1) 0.026(1) 0.001(1) 0.0077(9) 0.001(1)
Cl(2) 0.045(2) 0.038(1) 0.045(1) -0.016(1) 0.002(1) 0.007(1)
Cl(3) 0.030(1) 0.051(2) 0.038(1) 0.006(1) 0.012(1) 0.007(1)
P(1) 0.025(1) 0.025(1) 0.023(1) -0.004(1) 0.0061(9) -0.003(1)
P(2) 0.028(1) 0.022(1) 0.029(1) -0.002(1) 0.006(1) -0.002(1)
O(1) 0.035(4) 0.022(3) 0.025(3) 0.001(3) 0.009(3) 0.000(3)
O(2) 0.037(4) 0.029(3) 0.039(4) -0.005(3) 0.008(3) -0.005(3)
O(3) 0.046(4) 0.039(4) 0.034(4) -0.004(3) 0.014(3) -0.007(3)
C(1) 0.039(5) 0.018(4) 0.026(5) -0.003(4) 0.010(4) -0.001(4)
C(2) 0.027(5) 0.017(4) 0.023(4) -0.003(4) 0.002(4) 0.004(4)
C(3) 0.036(5) 0.035(5) 0.025(5) -0.004(4) 0.000(4) -0.007(4)
C(4) 0.054(6) 0.041(6) 0.027(5) -0.009(5) 0.014(4) -0.007(4)
C(5) 0.039(6) 0.048(6) 0.023(5) -0.005(5) 0.018(4) -0.014(4)
C(6) 0.030(5) 0.040(6) 0.029(5) -0.007(4) 0.003(4) -0.004(4)
C(7) 0.024(4) 0.025(5) 0.024(4) -0.004(4) 0.011(4) -0.009(4)
C(8) 0.027(5) 0.042(6) 0.048(6) -0.010(4) 0.017(4) 0.021(5)
C(9) 0.040(6) 0.035(6) 0.057(6) -0.009(5) 0.016(5) 0.015(5)
C(10) 0.039(6) 0.044(6) 0.042(6) -0.011(5) 0.015(5) 0.005(5)
C(11) 0.022(5) 0.055(7) 0.039(6) -0.001(5) 0.012(4) -0.011(5)
C(12) 0.041(5) 0.025(5) 0.040(5) 0.003(4) 0.016(5) 0.004(4)
C(13) 0.019(4) 0.025(5) 0.028(5) -0.003(4) 0.006(4) -0.001(4)
C(14) 0.030(5) 0.034(6) 0.026(5) -0.009(4) 0.011(4) -0.012(4)
C(15) 0.036(5) 0.017(5) 0.044(6) -0.002(4) 0.014(4) -0.002(4)
C(16) 0.036(6) 0.036(6) 0.035(5) 0.005(4) 0.002(4) 0.001(4)
C(17) 0.046(6) 0.048(7) 0.024(5) 0.010(5) 0.006(4) 0.004(5)
C(18) 0.037(6) 0.029(5) 0.035(5) 0.001(4) 0.010(4) -0.006(4)
C(19) 0.031(5) 0.034(5) 0.024(5) -0.003(4) 0.003(4) -0.007(4)
C(20) 0.043(6) 0.029(6) 0.044(6) -0.012(5) 0.006(5) -0.011(5)
C(21) 0.056(7) 0.036(6) 0.052(7) -0.022(5) 0.009(6) -0.015(5)
C(22) 0.032(6) 0.059(8) 0.057(7) -0.014(6) 0.017(5) -0.011(6)
C(23) 0.029(6) 0.060(8) 0.056(8) -0.001(5) 0.008(5) -0.010(6)
C(24) 0.028(5) 0.040(6) 0.044(6) -0.003(5) 0.007(5) -0.009(5)
C(25) 0.024(5) 0.019(5) 0.029(5) -0.002(4) 0.009(4) 0.001(4)
C(26) 0.024(5) 0.032(5) 0.030(5) 0.010(4) 0.003(4) 0.005(4)
C(27) 0.034(5) 0.038(6) 0.036(6) 0.008(4) 0.019(4) -0.007(5)
C(28) 0.041(6) 0.046(6) 0.030(5) 0.008(5) 0.015(5) 0.014(4)
C(29) 0.030(5) 0.024(5) 0.047(6) 0.003(4) 0.018(4) 0.008(4)
C(30) 0.019(5) 0.028(5) 0.031(5) -0.006(4) 0.007(4) -0.003(4)
C(31) 0.083(9) 0.030(6) 0.057(7) 0.011(6) 0.015(6) -0.014(5)
C(32) 0.20(2) 0.08(1) 0.08(1) 0.09(1) -0.09(1) -0.060(8)
C(33) 0.058(7) 0.061(8) 0.023(5) 0.021(6) -0.001(5) -0.007(5)
C(34) 0.050(6) 0.034(6) 0.046(6) 0.021(5) 0.000(5) -0.009(5)

loop_
_atom_type_symbol
_atom_type_oxidation_number
_atom_type_number_in_cell
_atom_type_scat_dispersion_real
_atom_type_scat_dispersion_imag
_atom_type_scat_source
C 0 136 0.002 0.002
;International Tables for Crystallography
(1992, Vol. C, Tables 4.2.6.8 and 6.1.1.1)
;
H 0 112 0.000 0.000
;International Tables for Crystallography
(1992, Vol. C, Table 6.1.1.2)
;
Bi 0 4 -4.861 10.559
;International Tables for Crystallography
(1992, Vol. C, Tables 4.2.6.8 and 6.1.1.1)
;
Cl 0 12 0.132 0.159
;International Tables for Crystallography
(1992, Vol. C, Tables 4.2.6.8 and 6.1.1.1)
;
P 0 8 0.090 0.095
;International Tables for Crystallography
(1992, Vol. C, Tables 4.2.6.8 and 6.1.1.1)
;
O 0 12 0.008 0.006
;International Tables for Crystallography
(1992, Vol. C, Tables 4.2.6.8 and 6.1.1.1)
;

loop_
_geom_angle_atom_site_label_1
_geom_angle_atom_site_label_2
_geom_angle_atom_site_label_3
_geom_angle
_geom_angle_site_symmetry_1
_geom_angle_site_symmetry_2
_geom_angle_site_symmetry_3
_geom_angle_publ_flag
Cl(1) Bi(1) Cl(2) 89.11(8) . . . yes
Cl(1) Bi(1) Cl(3) 96.19(7) . . . yes
Cl(1) Bi(1) O(1) 92.9(1) . . . yes
Cl(1) Bi(1) O(2) 83.0(1) . . . yes
Cl(1) Bi(1) O(3) 168.6(1) . . . yes
Cl(2) Bi(1) Cl(3) 99.26(8) . . . yes
Cl(2) Bi(1) O(1) 97.0(1) . . . yes
Cl(2) Bi(1) O(2) 168.7(1) . . . yes
Cl(2) Bi(1) O(3) 79.5(1) . . . yes
Cl(3) Bi(1) O(1) 161.5(1) . . . yes
Cl(3) Bi(1) O(2) 89.7(1) . . . yes
Cl(3) Bi(1) O(3) 86.4(1) . . . yes
O(1) Bi(1) O(2) 75.4(2) . . . yes
O(1) Bi(1) O(3) 87.9(2) . . . yes
O(2) Bi(1) O(3) 108.2(2) . . . yes
O(1) P(1) C(1) 112.6(4) . . . yes
O(1) P(1) C(7) 110.1(3) . . . yes
O(1) P(1) C(13) 111.4(3) . . . yes
C(1) P(1) C(7) 106.6(4) . . . yes
C(1) P(1) C(13) 108.7(4) . . . yes
C(7) P(1) C(13) 107.2(4) . . . yes
O(2) P(2) C(2) 115.1(3) . . . yes
O(2) P(2) C(19) 108.0(4) . . . yes
O(2) P(2) C(25) 112.9(4) . . . yes
C(2) P(2) C(19) 105.7(4) . . . yes
C(2) P(2) C(25) 108.7(4) . . . yes
C(19) P(2) C(25) 105.8(4) . . . yes
Bi(1) O(1) P(1) 146.4(3) . . . yes
Bi(1) O(2) P(2) 134.9(3) . . . yes
Bi(1) O(3) C(31) 117.6(6) . . . yes
Bi(1) O(3) C(34) 120.5(5) . . . yes
C(31) O(3) C(34) 108.6(7) . . . yes
P(1) C(1) C(2) 124.7(6) . . . yes
P(1) C(1) C(6) 116.3(6) . . . yes
C(2) C(1) C(6) 118.9(8) . . . yes
P(2) C(2) C(1) 125.2(6) . . . yes
P(2) C(2) C(3) 116.2(6) . . . yes
C(1) C(2) C(3) 118.6(8) . . . yes
C(2) C(3) C(4) 120.8(8) . . . yes
C(2) C(3) H(1) 119.6 . . . no
C(4) C(3) H(1) 119.6 . . . no
C(3) C(4) C(5) 120.8(8) . . . yes
C(3) C(4) H(2) 119.6 . . . no
C(5) C(4) H(2) 119.6 . . . no
C(4) C(5) C(6) 119.2(8) . . . yes
C(4) C(5) H(3) 120.4 . . . no
C(6) C(5) H(3) 120.4 . . . no
C(1) C(6) C(5) 121.6(8) . . . yes
C(1) C(6) H(4) 119.2 . . . no
C(5) C(6) H(4) 119.2 . . . no
P(1) C(7) C(8) 118.7(6) . . . yes
P(1) C(7) C(12) 122.2(6) . . . yes
C(8) C(7) C(12) 118.8(8) . . . yes
C(7) C(8) C(9) 120.9(8) . . . yes
C(7) C(8) H(5) 119.5 . . . no
C(9) C(8) H(5) 119.6 . . . no
C(8) C(9) C(10) 120.5(9) . . . yes
C(8) C(9) H(6) 119.7 . . . no
C(10) C(9) H(6) 119.8 . . . no
C(9) C(10) C(11) 119.1(8) . . . yes
C(9) C(10) H(7) 120.4 . . . no
C(11) C(10) H(7) 120.4 . . . no
C(10) C(11) C(12) 121.0(8) . . . yes
C(10) C(11) H(8) 119.5 . . . no
C(12) C(11) H(8) 119.5 . . . no
C(7) C(12) C(11) 119.6(8) . . . yes
C(7) C(12) H(9) 120.2 . . . no
C(11) C(12) H(9) 120.2 . . . no
P(1) C(13) C(14) 123.1(6) . . . yes
P(1) C(13) C(18) 117.8(6) . . . yes
C(14) C(13) C(18) 119.0(8) . . . yes
C(13) C(14) C(15) 120.7(8) . . . yes
C(13) C(14) H(10) 119.7 . . . no
C(15) C(14) H(10) 119.7 . . . no
C(14) C(15) C(16) 120.0(8) . . . yes
C(14) C(15) H(11) 120.0 . . . no
C(16) C(15) H(11) 120.0 . . . no
C(15) C(16) C(17) 120.8(8) . . . yes
C(15) C(16) H(12) 119.6 . . . no
C(17) C(16) H(12) 119.6 . . . no
C(16) C(17) C(18) 120.5(8) . . . yes
C(16) C(17) H(13) 119.7 . . . no
C(18) C(17) H(13) 119.7 . . . no
C(13) C(18) C(17) 119.0(8) . . . yes
C(13) C(18) H(14) 120.5 . . . no
C(17) C(18) H(14) 120.5 . . . no
P(2) C(19) C(20) 121.8(7) . . . yes
P(2) C(19) C(24) 118.4(7) . . . yes
C(20) C(19) C(24) 119.7(9) . . . yes
C(19) C(20) C(21) 118(1) . . . yes
C(19) C(20) H(15) 120.8 . . . no
C(21) C(20) H(15) 120.9 . . . no
C(20) C(21) C(22) 122.0(9) . . . yes
C(20) C(21) H(16) 119.0 . . . no
C(22) C(21) H(16) 119.0 . . . no
C(21) C(22) C(23) 119(1) . . . yes
C(21) C(22) H(17) 120.6 . . . no
C(23) C(22) H(17) 120.7 . . . no
C(22) C(23) C(24) 121(1) . . . yes
C(22) C(23) H(18) 119.4 . . . no
C(24) C(23) H(18) 119.6 . . . no
C(19) C(24) C(23) 120.2(9) . . . yes
C(19) C(24) H(19) 119.9 . . . no
C(23) C(24) H(19) 119.9 . . . no
P(2) C(25) C(26) 118.0(6) . . . yes
P(2) C(25) C(30) 123.2(6) . . . yes
C(26) C(25) C(30) 118.5(8) . . . yes
C(25) C(26) C(27) 119.8(8) . . . yes
C(25) C(26) H(20) 120.1 . . . no
C(27) C(26) H(20) 120.1 . . . no
C(26) C(27) C(28) 121.6(8) . . . yes
C(26) C(27) H(21) 119.2 . . . no
C(28) C(27) H(21) 119.2 . . . no
C(27) C(28) C(29) 119.6(8) . . . yes
C(27) C(28) H(22) 120.2 . . . no
C(29) C(28) H(22) 120.2 . . . no
C(28) C(29) C(30) 119.5(8) . . . yes
C(28) C(29) H(23) 120.2 . . . no
C(30) C(29) H(23) 120.3 . . . no
C(25) C(30) C(29) 120.9(8) . . . yes
C(25) C(30) H(24) 119.5 . . . no
C(29) C(30) H(24) 119.5 . . . no
O(3) C(31) C(32) 107.6(9) . . . yes
O(3) C(31) H(25) 126.1 . . . no
C(32) C(31) H(25) 126.3 . . . no
C(31) C(32) C(33) 112(1) . . . yes
C(31) C(32) H(26) 124.0 . . . no
C(33) C(32) H(26) 124.2 . . . no
C(32) C(33) C(34) 102.4(8) . . . yes
C(32) C(33) H(27) 128.7 . . . no
C(34) C(33) H(27) 128.9 . . . no
O(3) C(34) C(33) 104.9(7) . . . yes
O(3) C(34) H(28) 127.5 . . . no
C(33) C(34) H(28) 127.5 . . . no

loop_
_geom_bond_atom_site_label_1
_geom_bond_atom_site_label_2
_geom_bond_distance
_geom_bond_site_symmetry_1
_geom_bond_site_symmetry_2
_geom_bond_publ_flag
Bi(1) Cl(1) 2.518(2) . . yes
Bi(1) Cl(2) 2.576(2) . . yes
Bi(1) Cl(3) 2.593(2) . . yes
Bi(1) O(1) 2.470(5) . . yes
Bi(1) O(2) 2.444(5) . . yes
Bi(1) O(3) 2.709(6) . . yes
P(1) O(1) 1.497(5) . . yes
P(1) C(1) 1.825(8) . . yes
P(1) C(7) 1.799(8) . . yes
P(1) C(13) 1.793(8) . . yes
P(2) O(2) 1.498(6) . . yes
P(2) C(2) 1.835(8) . . yes
P(2) C(19) 1.816(9) . . yes
P(2) C(25) 1.782(8) . . yes
O(3) C(31) 1.45(1) . . yes
O(3) C(34) 1.43(1) . . yes
C(1) C(2) 1.41(1) . . yes
C(1) C(6) 1.40(1) . . yes
C(2) C(3) 1.39(1) . . yes
C(3) C(4) 1.39(1) . . yes
C(3) H(1) 0.95 . . no
C(4) C(5) 1.36(1) . . yes
C(4) H(2) 0.95 . . no
C(5) C(6) 1.38(1) . . yes
C(5) H(3) 0.95 . . no
C(6) H(4) 0.95 . . no
C(7) C(8) 1.38(1) . . yes
C(7) C(12) 1.40(1) . . yes
C(8) C(9) 1.39(1) . . yes
C(8) H(5) 0.95 . . no
C(9) C(10) 1.38(1) . . yes
C(9) H(6) 0.95 . . no
C(10) C(11) 1.38(1) . . yes
C(10) H(7) 0.95 . . no
C(11) C(12) 1.39(1) . . yes
C(11) H(8) 0.95 . . no
C(12) H(9) 0.95 . . no
C(13) C(14) 1.39(1) . . yes
C(13) C(18) 1.39(1) . . yes
C(14) C(15) 1.37(1) . . yes
C(14) H(10) 0.95 . . no
C(15) C(16) 1.37(1) . . yes
C(15) H(11) 0.95 . . no
C(16) C(17) 1.35(1) . . yes
C(16) H(12) 0.95 . . no
C(17) C(18) 1.40(1) . . yes
C(17) H(13) 0.95 . . no
C(18) H(14) 0.95 . . no
C(19) C(20) 1.40(1) . . yes
C(19) C(24) 1.38(1) . . yes
C(20) C(21) 1.39(1) . . yes
C(20) H(15) 0.95 . . no
C(21) C(22) 1.37(1) . . yes
C(21) H(16) 0.95 . . no
C(22) C(23) 1.38(1) . . yes
C(22) H(17) 0.95 . . no
C(23) C(24) 1.38(1) . . yes
C(23) H(18) 0.95 . . no
C(24) H(19) 0.95 . . no
C(25) C(26) 1.40(1) . . yes
C(25) C(30) 1.40(1) . . yes
C(26) C(27) 1.38(1) . . yes
C(26) H(20) 0.95 . . no
C(27) C(28) 1.37(1) . . yes
C(27) H(21) 0.95 . . no
C(28) C(29) 1.39(1) . . yes
C(28) H(22) 0.95 . . no
C(29) C(30) 1.39(1) . . yes
C(29) H(23) 0.95 . . no
C(30) H(24) 0.95 . . no
C(31) C(32) 1.34(1) . . yes
C(31) H(25) 0.95 . . no
C(32) C(33) 1.47(1) . . yes
C(32) H(26) 0.95 . . no
C(33) C(34) 1.51(1) . . yes
C(33) H(27) 0.95 . . no
C(34) H(28) 0.95 . . no

loop_
_geom_contact_atom_site_label_1
_geom_contact_atom_site_label_2
_geom_contact_distance
_geom_contact_site_symmetry_1
_geom_contact_site_symmetry_2
_geom_contact_publ_flag
Cl(1) C(3) 3.588(9) . 3 no
Cl(2) C(30) 3.577(8) . 2 no
Cl(3) C(15) 3.568(9) . 2 no
O(3) C(27) 3.29(1) . 3_556 no
C(18) C(18) 3.51(2) . 3_656 no
C(28) C(31) 3.57(1) . 3_556 no
